data_4318295
loop_
_publ_author_name
'Jean-S\'ebastien M. Lehn'
'David M. Hoffman'

_publ_section_title
;
 Synthesis and Structures of Zirconium Amide-Iodide Complexes
;
_journal_name_full 'Inorganic Chemistry'
_journal_page_first 4063
_journal_page_last 4067
_journal_paper_doi 10.1021/ic025630b
_journal_volume 41
_journal_year 2002
_chemical_formula_sum 'C16 H40 I4 N4 Zr2'
_chemical_formula_weight 978.56
_chemical_name_systematic
; 
 ? 
;
_space_group_IT_number 14
_symmetry_cell_setting monoclinic
_symmetry_space_group_name_Hall '-P 2yn'
_symmetry_space_group_name_H-M 'P 1 21/n 1'
_atom_sites_solution_hydrogens geom
_atom_sites_solution_primary direct
_atom_sites_solution_secondary difmap
_audit_creation_method SHELXL-97
_cell_angle_alpha 90.00
_cell_angle_beta 100.440(10)
_cell_angle_gamma 90.00
_cell_formula_units_Z 2
_cell_length_a 8.149(2)
_cell_length_b 13.480(3)
_cell_length_c 14.420(3)
_cell_measurement_reflns_used 30
_cell_measurement_temperature 223(2)
_cell_measurement_theta_max 15.0
_cell_measurement_theta_min 7.5
_cell_volume 1557.8(6)
_computing_cell_refinement 'Bruker XSCANS'
_computing_data_collection 'Bruker XSCANS'
_computing_data_reduction 'Bruker XSCANS'
_computing_structure_refinement 'SHELXL-97 (Sheldrick, 1997)'
_computing_structure_solution 'SHELXS-97 (Sheldrick, 1990)'
_diffrn_ambient_temperature 223(2)
_diffrn_measured_fraction_theta_full 0.999
_diffrn_measured_fraction_theta_max 0.999
_diffrn_measurement_device_type 'Siemens P4'
_diffrn_measurement_method '2\q/\w scans'
_diffrn_radiation_monochromator graphite
_diffrn_radiation_source 'fine-focus sealed tube'
_diffrn_radiation_type MoK\a
_diffrn_radiation_wavelength 0.71073
_diffrn_reflns_av_R_equivalents 0.0203
_diffrn_reflns_av_sigmaI/netI 0.0340
_diffrn_reflns_limit_h_max 8
_diffrn_reflns_limit_h_min -8
_diffrn_reflns_limit_k_max 14
_diffrn_reflns_limit_k_min 0
_diffrn_reflns_limit_l_max 15
_diffrn_reflns_limit_l_min 0
_diffrn_reflns_number 2310
_diffrn_reflns_theta_full 22.49
_diffrn_reflns_theta_max 22.49
_diffrn_reflns_theta_min 2.08
_diffrn_standards_decay_% 0.0
_diffrn_standards_interval_count 97
_diffrn_standards_interval_time 120
_diffrn_standards_number 3
_exptl_absorpt_coefficient_mu 4.641
_exptl_absorpt_correction_T_max 0.8533
_exptl_absorpt_correction_T_min 0.7639
_exptl_absorpt_correction_type Semi-empirical
_exptl_crystal_colour 'Pale yellow'
_exptl_crystal_density_diffrn 2.086
_exptl_crystal_density_method 'not measured'
_exptl_crystal_description Column
_exptl_crystal_F_000 912
_exptl_crystal_size_max 0.30
_exptl_crystal_size_mid 0.10
_exptl_crystal_size_min 0.08
_refine_diff_density_max 0.628
_refine_diff_density_min -0.691
_refine_diff_density_rms 0.114
_refine_ls_extinction_coef 0.00026(13)
_refine_ls_extinction_expression Fc^*^=kFc[1+0.001xFc^2^\l^3^/sin(2\q)]^-1/4^
_refine_ls_extinction_method SHELXL
_refine_ls_goodness_of_fit_ref 1.032
_refine_ls_hydrogen_treatment mixed
_refine_ls_matrix_type full
_refine_ls_number_parameters 119
_refine_ls_number_reflns 2023
_refine_ls_number_restraints 0
_refine_ls_restrained_S_all 1.032
_refine_ls_R_factor_all 0.0380
_refine_ls_R_factor_gt 0.0268
_refine_ls_shift/su_max 0.017
_refine_ls_shift/su_mean 0.003
_refine_ls_structure_factor_coef Fsqd
_refine_ls_weighting_details 'calc w=1/[\s^2^(Fo^2^)+(0.0237P)^2^+7.6700P] where P=(Fo^2^+2Fc^2^)/3'
_refine_ls_weighting_scheme calc
_refine_ls_wR_factor_gt 0.0694
_refine_ls_wR_factor_ref 0.0729
_reflns_number_gt 1739
_reflns_number_total 2131
_reflns_threshold_expression >4sigma(I)
_cod_data_source_file ic025630b_s1_2.cif
_cod_data_source_block k402[Zr(NEt2)2I2]2
_cod_database_code 4318295

loop_
_symmetry_equiv_pos_as_xyz
'x, y, z'
'-x+1/2, y+1/2, -z+1/2'
'-x, -y, -z'
'x-1/2, -y-1/2, z-1/2'

loop_
_atom_site_label
_atom_site_type_symbol
_atom_site_fract_x
_atom_site_fract_y
_atom_site_fract_z
_atom_site_U_iso_or_equiv
_atom_site_adp_type
_atom_site_occupancy
_atom_site_symmetry_multiplicity
_atom_site_calc_flag
_atom_site_refinement_flags
_atom_site_disorder_assembly
_atom_site_disorder_group
I1 I 0.31027(6) 0.53319(4) 0.41120(3) 0.04175(19) Uani 1 1 d . . .
I2 I 0.15271(6) 0.74819(4) 0.55390(4) 0.0471(2) Uani 1 1 d . . .
Zr Zr 0.41735(8) 0.60937(5) 0.60764(4) 0.0282(2) Uani 1 1 d . . .
N1 N 0.3385(7) 0.5309(5) 0.7065(4) 0.0371(14) Uani 1 1 d . . .
N2 N 0.5905(7) 0.7037(5) 0.6661(4) 0.0392(15) Uani 1 1 d . . .
C1 C 0.4175(11) 0.5116(7) 0.8041(6) 0.056(2) Uani 1 1 d . . .
H1A H 0.5300 0.5382 0.8147 0.067 Uiso 1 1 calc R . .
H1B H 0.4254 0.4405 0.8142 0.067 Uiso 1 1 calc R . .
C2 C 0.3238(14) 0.5566(8) 0.8739(6) 0.080(3) Uani 1 1 d . . .
H2A H 0.3814 0.5426 0.9367 0.121 Uiso 1 1 calc R . .
H2B H 0.2135 0.5289 0.8652 0.121 Uiso 1 1 calc R . .
H2C H 0.3165 0.6271 0.8646 0.121 Uiso 1 1 calc R . .
C3 C 0.1820(10) 0.4765(6) 0.6730(6) 0.053(2) Uani 1 1 d . . .
H3A H 0.1325 0.5014 0.6112 0.063 Uiso 1 1 calc R . .
H3B H 0.1048 0.4904 0.7153 0.063 Uiso 1 1 calc R . .
C4 C 0.2026(12) 0.3659(7) 0.6668(7) 0.072(3) Uani 1 1 d . . .
H4A H 0.0959 0.3359 0.6447 0.107 Uiso 1 1 calc R . .
H4B H 0.2486 0.3401 0.7281 0.107 Uiso 1 1 calc R . .
H4C H 0.2764 0.3511 0.6238 0.107 Uiso 1 1 calc R . .
C5 C 0.6508(11) 0.7588(7) 0.5916(7) 0.060(2) Uani 1 1 d . . .
H5A H 0.5928 0.7349 0.5309 0.071 Uiso 1 1 calc R . .
H5B H 0.7686 0.7449 0.5954 0.071 Uiso 1 1 calc R . .
C6 C 0.6272(15) 0.8699(8) 0.5959(8) 0.088(3) Uani 1 1 d . . .
H6A H 0.6683 0.9008 0.5446 0.132 Uiso 1 1 calc R . .
H6B H 0.6877 0.8948 0.6546 0.132 Uiso 1 1 calc R . .
H6C H 0.5107 0.8846 0.5911 0.132 Uiso 1 1 calc R . .
C7 C 0.6777(10) 0.7245(6) 0.7620(6) 0.050(2) Uani 1 1 d . . .
H7A H 0.6147 0.6953 0.8061 0.060 Uiso 1 1 calc R . .
H7B H 0.6791 0.7958 0.7717 0.060 Uiso 1 1 calc R . .
C8 C 0.8547(11) 0.6866(8) 0.7848(7) 0.075(3) Uani 1 1 d . . .
H8A H 0.9035 0.7051 0.8481 0.113 Uiso 1 1 calc R . .
H8B H 0.9186 0.7150 0.7416 0.113 Uiso 1 1 calc R . .
H8C H 0.8547 0.6157 0.7791 0.113 Uiso 1 1 calc R . .

loop_
_atom_site_aniso_label
_atom_site_aniso_U_11
_atom_site_aniso_U_22
_atom_site_aniso_U_33
_atom_site_aniso_U_23
_atom_site_aniso_U_13
_atom_site_aniso_U_12
I1 0.0374(3) 0.0503(3) 0.0329(3) -0.0088(2) -0.0061(2) 0.0172(2)
I2 0.0398(3) 0.0525(4) 0.0469(3) -0.0079(3) 0.0025(2) 0.0177(2)
Zr 0.0241(4) 0.0326(4) 0.0275(4) -0.0028(3) 0.0035(3) 0.0003(3)
N1 0.028(3) 0.046(4) 0.037(3) 0.004(3) 0.008(3) 0.000(3)
N2 0.034(3) 0.044(4) 0.039(4) -0.007(3) 0.004(3) -0.003(3)
C1 0.051(5) 0.062(6) 0.050(5) 0.007(4) 0.000(4) -0.012(4)
C2 0.112(9) 0.086(8) 0.044(5) -0.010(5) 0.017(6) -0.027(7)
C3 0.048(5) 0.059(6) 0.050(5) 0.005(4) 0.007(4) -0.007(4)
C4 0.067(6) 0.079(7) 0.065(6) 0.003(5) 0.000(5) -0.020(6)
C5 0.041(5) 0.073(7) 0.066(6) -0.003(5) 0.014(4) -0.016(5)
C6 0.097(9) 0.066(7) 0.103(9) 0.014(6) 0.026(7) -0.027(6)
C7 0.041(5) 0.051(5) 0.054(5) -0.017(4) -0.002(4) -0.009(4)
C8 0.046(5) 0.100(8) 0.069(6) -0.032(6) -0.016(5) 0.009(5)

loop_
_atom_type_symbol
_atom_type_description
_atom_type_scat_dispersion_real
_atom_type_scat_dispersion_imag
_atom_type_scat_source
C C 0.0033 0.0016 'International Tables Vol C Tables 4.2.6.8 and 6.1.1.4'
H H 0.0000 0.0000 'International Tables Vol C Tables 4.2.6.8 and 6.1.1.4'
N N 0.0061 0.0033 'International Tables Vol C Tables 4.2.6.8 and 6.1.1.4'
Zr Zr -2.9673 0.5597 'International Tables Vol C Tables 4.2.6.8 and 6.1.1.4'
I I -0.4742 1.8119 'International Tables Vol C Tables 4.2.6.8 and 6.1.1.4'

loop_
_geom_angle_atom_site_label_1
_geom_angle_atom_site_label_2
_geom_angle_atom_site_label_3
_geom_angle
_geom_angle_site_symmetry_1
_geom_angle_site_symmetry_3
_geom_angle_publ_flag
Zr I1 Zr 102.31(2) 3_666 . ?
N2 Zr N1 109.8(2) . . ?
N2 Zr I2 98.07(18) . . ?
N1 Zr I2 102.64(17) . . ?
N2 Zr I1 88.15(18) . 3_666 ?
N1 Zr I1 93.74(17) . 3_666 ?
I2 Zr I1 159.22(3) . 3_666 ?
N2 Zr I1 133.62(18) . . ?
N1 Zr I1 115.00(18) . . ?
I2 Zr I1 83.77(2) . . ?
I1 Zr I1 77.69(2) 3_666 . ?
C1 N1 C3 115.5(6) . . ?
C1 N1 Zr 130.3(5) . . ?
C3 N1 Zr 113.9(5) . . ?
C7 N2 C5 115.3(6) . . ?
C7 N2 Zr 135.7(5) . . ?
C5 N2 Zr 108.8(5) . . ?
N1 C1 C2 112.7(8) . . ?
N1 C3 C4 114.4(7) . . ?
N2 C5 C6 114.2(8) . . ?
N2 C7 C8 115.0(7) . . ?

loop_
_geom_bond_atom_site_label_1
_geom_bond_atom_site_label_2
_geom_bond_distance
_geom_bond_site_symmetry_2
_geom_bond_publ_flag
I1 Zr 2.9854(9) 3_666 ?
I1 Zr 2.9907(10) . ?
I2 Zr 2.8544(9) . ?
Zr N2 1.972(6) . ?
Zr N1 1.974(6) . ?
N1 C1 1.461(10) . ?
N1 C3 1.474(10) . ?
N2 C7 1.462(9) . ?
N2 C5 1.463(10) . ?
C1 C2 1.498(13) . ?
C3 C4 1.505(13) . ?
C5 C6 1.513(13) . ?
C7 C8 1.510(11) . ?

loop_
_geom_torsion_atom_site_label_1
_geom_torsion_atom_site_label_2
_geom_torsion_atom_site_label_3
_geom_torsion_atom_site_label_4
_geom_torsion
_geom_torsion_site_symmetry_1
_geom_torsion_site_symmetry_2
_geom_torsion_site_symmetry_3
_geom_torsion_site_symmetry_4
_geom_torsion_publ_flag
Zr I1 Zr N2 75.3(3) 3_666 . . . ?
Zr I1 Zr N1 -88.39(19) 3_666 . . . ?
Zr I1 Zr I2 170.54(3) 3_666 . . . ?
Zr I1 Zr I1 0.0 3_666 . . 3_666 ?
N2 Zr N1 C1 -20.5(7) . . . . ?
I2 Zr N1 C1 -124.0(7) . . . . ?
I1 Zr N1 C1 68.9(7) 3_666 . . . ?
I1 Zr N1 C1 147.1(6) . . . . ?
N2 Zr N1 C3 165.5(5) . . . . ?
I2 Zr N1 C3 62.0(5) . . . . ?
I1 Zr N1 C3 -105.1(5) 3_666 . . . ?
I1 Zr N1 C3 -26.9(6) . . . . ?
N1 Zr N2 C7 4.0(8) . . . . ?
I2 Zr N2 C7 110.6(7) . . . . ?
I1 Zr N2 C7 -89.3(7) 3_666 . . . ?
I1 Zr N2 C7 -160.3(6) . . . . ?
N1 Zr N2 C5 178.2(5) . . . . ?
I2 Zr N2 C5 -75.2(5) . . . . ?
I1 Zr N2 C5 84.9(5) 3_666 . . . ?
I1 Zr N2 C5 13.9(6) . . . . ?
C3 N1 C1 C2 -71.7(10) . . . . ?
Zr N1 C1 C2 114.4(8) . . . . ?
C1 N1 C3 C4 -66.3(10) . . . . ?
Zr N1 C3 C4 108.7(7) . . . . ?
C7 N2 C5 C6 -64.0(10) . . . . ?
Zr N2 C5 C6 120.4(8) . . . . ?
C5 N2 C7 C8 -69.8(10) . . . . ?
Zr N2 C7 C8 104.1(9) . . . . ?
